data_7154115
loop_
_publ_author_name
'Bhowmik, Sandip'
'Ghosh, Biswa Nath'
'Rissanen, Kari'

_publ_section_title
;
 Transition metal ion induced hydrogelation by amino-terpyridine ligands.
;
_journal_issue 44
_journal_name_full 'Organic &amp; biomolecular chemistry'
_journal_page_first 8836
_journal_page_last 8839
_journal_paper_doi 10.1039/c4ob01867b
_journal_volume 12
_journal_year 2014
_chemical_formula_moiety 'C23 H20 Cd Cl2 N4'
_chemical_formula_sum 'C23 H20 Cd Cl2 N4'
_chemical_formula_weight 535.73
_space_group_IT_number 52
_symmetry_cell_setting orthorhombic
_symmetry_space_group_name_Hall '-P 2a 2bc'
_symmetry_space_group_name_H-M 'P n n a'
_atom_sites_solution_hydrogens geom
_atom_sites_solution_primary direct
_atom_sites_solution_secondary difmap
_audit_creation_method SHELXL-97
_cell_angle_alpha 90.00
_cell_angle_beta 90.00
_cell_angle_gamma 90.00
_cell_formula_units_Z 12
_cell_length_a 27.5775(9)
_cell_length_b 27.9449(10)
_cell_length_c 10.4795(4)
_cell_measurement_reflns_used 5233
_cell_measurement_temperature 173.01(10)
_cell_measurement_theta_max 24.3150
_cell_measurement_theta_min 2.0890
_cell_volume 8076.0(5)
_computing_cell_refinement
;
CrysAlisPro, Agilent Technologies,
Version 1.171.36.28 (release 01-02-2013 CrysAlis171 .NET)
(compiled Feb  1 2013,16:14:44)
;
_computing_data_collection
;
CrysAlisPro, Agilent Technologies,
Version 1.171.36.28 (release 01-02-2013 CrysAlis171 .NET)
(compiled Feb  1 2013,16:14:44)
;
_computing_data_reduction
;
CrysAlisPro, Agilent Technologies,
Version 1.171.36.28 (release 01-02-2013 CrysAlis171 .NET)
(compiled Feb  1 2013,16:14:44)
;
_computing_publication_material 'WinGX (Farrugia, 2012)'
_computing_structure_refinement 'SHELXL-97 (Sheldrick, 2008)'
_computing_structure_solution
;
SUPERFLIP, J. Appl. Cryst. (2007) 40, 786-790
;
_diffrn_ambient_temperature 173.01(10)
_diffrn_detector_area_resol_mean 16.0107
_diffrn_measured_fraction_theta_full 0.998
_diffrn_measured_fraction_theta_max 0.998
_diffrn_measurement_device_type 'SuperNova, Single source at offset, Eos'
_diffrn_measurement_method '\w scans'
_diffrn_radiation_monochromator mirror
_diffrn_radiation_source 'SuperNova (Mo) X-ray Source'
_diffrn_radiation_type MoK\a
_diffrn_radiation_wavelength 0.71073
_diffrn_reflns_av_R_equivalents 0.0362
_diffrn_reflns_av_sigmaI/netI 0.0424
_diffrn_reflns_limit_h_max 32
_diffrn_reflns_limit_h_min 0
_diffrn_reflns_limit_k_max 33
_diffrn_reflns_limit_k_min 0
_diffrn_reflns_limit_l_max 12
_diffrn_reflns_limit_l_min 0
_diffrn_reflns_number 7112
_diffrn_reflns_theta_full 25.00
_diffrn_reflns_theta_max 25.00
_diffrn_reflns_theta_min 2.08
_exptl_absorpt_coefficient_mu 1.024
_exptl_absorpt_correction_T_max 0.927
_exptl_absorpt_correction_T_min 0.886
_exptl_absorpt_correction_type analytical
_exptl_absorpt_process_details
;
CrysAlisPro, Agilent Technologies,
Version 1.171.37.31 (release 14-01-2014 CrysAlis171 .NET)
(compiled Jan 14 2014,18:38:05)
Analytical numeric absorption correction using a multifaceted crystal
            model based on expressions derived by R.C. Clark & J.S. Reid.
(Clark, R. C. & Reid, J. S. (1995). Acta Cryst. A51, 887-897)
Empirical absorption correction using spherical harmonics,
 implemented in SCALE3 ABSPACK scaling algorithm.
;
_exptl_crystal_colour yellow
_exptl_crystal_density_diffrn 1.322
_exptl_crystal_density_method 'not measured'
_exptl_crystal_description block
_exptl_crystal_F_000 3216
_exptl_crystal_size_max 0.24
_exptl_crystal_size_mid 0.10
_exptl_crystal_size_min 0.07
_platon_squeeze_details
;
SQUEEZE was used to remove contribution of solvent molecules.
;
_refine_diff_density_max 0.680
_refine_diff_density_min -0.474
_refine_diff_density_rms 0.080
_refine_ls_extinction_method none
_refine_ls_goodness_of_fit_ref 0.975
_refine_ls_hydrogen_treatment constr
_refine_ls_matrix_type full
_refine_ls_number_parameters 412
_refine_ls_number_reflns 7112
_refine_ls_number_restraints 0
_refine_ls_restrained_S_all 0.975
_refine_ls_R_factor_all 0.0752
_refine_ls_R_factor_gt 0.0487
_refine_ls_shift/su_max 0.002
_refine_ls_shift/su_mean 0.000
_refine_ls_structure_factor_coef Fsqd
_refine_ls_weighting_details 'calc w=1/[\s^2^(Fo^2^)+(0.0821P)^2^+0.0000P] where P=(Fo^2^+2Fc^2^)/3'
_refine_ls_weighting_scheme calc
_refine_ls_wR_factor_gt 0.1309
_refine_ls_wR_factor_ref 0.1438
_reflns_number_gt 4632
_reflns_number_total 7112
_reflns_threshold_expression >2\s(I)
_cod_data_source_file c4ob01867b2.cif
_cod_data_source_block CdCl2(L1)
_cod_depositor_comments 'Adding full bibliography for 7154114--7154118.cif.'
_cod_original_sg_symbol_H-M Pnna
_cod_database_code 7154115

loop_
_symmetry_equiv_pos_as_xyz
'x, y, z'
'-x+1/2, -y, z'
'x, -y+1/2, -z+1/2'
'-x+1/2, y+1/2, -z+1/2'
'-x, -y, -z'
'x-1/2, y, -z'
'-x, y-1/2, z-1/2'
'x-1/2, -y-1/2, z-1/2'

loop_
_atom_site_label
_atom_site_type_symbol
_atom_site_fract_x
_atom_site_fract_y
_atom_site_fract_z
_atom_site_U_iso_or_equiv
_atom_site_adp_type
_atom_site_occupancy
_atom_site_symmetry_multiplicity
_atom_site_calc_flag
_atom_site_refinement_flags
Cd1 Cd 0.576462(14) 0.603208(12) 0.57540(3) 0.07009(16) Uani 1 1 d .
Cd2 Cd 0.377746(16) 0.7500 0.2500 0.06754(18) Uani 1 2 d S
Cl1 Cl 0.59883(6) 0.54419(6) 0.73383(15) 0.1074(5) Uani 1 1 d .
Cl2 Cl 0.59670(5) 0.58043(5) 0.35552(13) 0.0834(4) Uani 1 1 d .
Cl3 Cl 0.33387(5) 0.74543(6) 0.44910(14) 0.0994(5) Uani 1 1 d .
N1 N 0.63688(15) 0.66276(16) 0.6014(4) 0.0793(12) Uani 1 1 d .
N2 N 0.54229(13) 0.67834(12) 0.5824(3) 0.0521(8) Uani 1 1 d .
N3 N 0.49138(15) 0.59756(13) 0.5814(3) 0.0632(10) Uani 1 1 d .
N4 N 0.4126(2) 0.95388(17) 0.5925(4) 0.0962(15) Uani 1 1 d .
N5 N 0.40639(13) 0.67137(14) 0.2475(3) 0.0666(10) Uani 1 1 d .
N6 N 0.46099(17) 0.7500 0.2500 0.0503(11) Uani 1 2 d S
N7 N 0.7679(2) 0.7500 0.2500 0.0776(16) Uani 1 2 d S
C1 C 0.6843(2) 0.6521(2) 0.6070(6) 0.1053(19) Uani 1 1 d .
H1 H 0.6934 0.6195 0.6148 0.126 Uiso 1 1 calc R
C2 C 0.7202(2) 0.6860(2) 0.6021(5) 0.0954(17) Uani 1 1 d .
H2 H 0.7535 0.6772 0.6077 0.114 Uiso 1 1 calc R
C3 C 0.7070(2) 0.7318(2) 0.5892(5) 0.0863(16) Uani 1 1 d .
H3 H 0.7310 0.7561 0.5842 0.104 Uiso 1 1 calc R
C4 C 0.6578(2) 0.7437(2) 0.5830(4) 0.0777(14) Uani 1 1 d .
H4 H 0.6481 0.7761 0.5736 0.093 Uiso 1 1 calc R
C5 C 0.62373(17) 0.70825(18) 0.5906(4) 0.0602(11) Uani 1 1 d .
C6 C 0.57052(16) 0.71729(16) 0.5844(3) 0.0527(10) Uani 1 1 d .
C7 C 0.55065(17) 0.76289(16) 0.5843(3) 0.0546(11) Uani 1 1 d .
H7 H 0.5715 0.7900 0.5857 0.066 Uiso 1 1 calc R
C8 C 0.50066(16) 0.76947(15) 0.5821(3) 0.0521(10) Uani 1 1 d .
C9 C 0.47270(17) 0.72739(15) 0.5791(3) 0.0556(10) Uani 1 1 d .
H9 H 0.4383 0.7296 0.5768 0.067 Uiso 1 1 calc R
C10 C 0.49409(16) 0.68351(15) 0.5795(3) 0.0502(10) Uani 1 1 d .
C11 C 0.46587(17) 0.63806(15) 0.5785(3) 0.0545(10) Uani 1 1 d .
C12 C 0.41551(18) 0.63732(18) 0.5745(4) 0.0693(13) Uani 1 1 d .
H12 H 0.3977 0.6664 0.5694 0.083 Uiso 1 1 calc R
C13 C 0.3918(2) 0.5942(2) 0.5781(5) 0.0839(16) Uani 1 1 d .
H13 H 0.3574 0.5932 0.5760 0.101 Uiso 1 1 calc R
C14 C 0.4179(2) 0.5522(2) 0.5846(5) 0.0805(16) Uani 1 1 d .
H14 H 0.4021 0.5221 0.5888 0.097 Uiso 1 1 calc R
C15 C 0.4674(2) 0.55547(17) 0.5847(4) 0.0739(14) Uani 1 1 d .
H15 H 0.4857 0.5267 0.5872 0.089 Uiso 1 1 calc R
C16 C 0.47866(17) 0.81733(15) 0.5842(3) 0.0546(10) Uani 1 1 d .
C17 C 0.42809(19) 0.82375(19) 0.5800(4) 0.0711(13) Uani 1 1 d .
H17 H 0.4081 0.7961 0.5754 0.085 Uiso 1 1 calc R
C18 C 0.4064(2) 0.86722(19) 0.5823(5) 0.0781(14) Uani 1 1 d .
H18 H 0.3720 0.8691 0.5786 0.094 Uiso 1 1 calc R
C19 C 0.4337(2) 0.9096(2) 0.5900(4) 0.0755(14) Uani 1 1 d .
C20 C 0.4840(2) 0.90385(17) 0.5948(4) 0.0737(14) Uani 1 1 d .
H20 H 0.5039 0.9315 0.6000 0.088 Uiso 1 1 calc R
C21 C 0.50566(18) 0.85957(16) 0.5921(4) 0.0651(12) Uani 1 1 d .
H21 H 0.5400 0.8576 0.5958 0.078 Uiso 1 1 calc R
C22 C 0.3612(3) 0.9591(3) 0.5891(8) 0.144(3) Uani 1 1 d .
H22A H 0.3476 0.9375 0.5249 0.216 Uiso 1 1 calc R
H22B H 0.3530 0.9922 0.5671 0.216 Uiso 1 1 calc R
H22C H 0.3477 0.9513 0.6730 0.216 Uiso 1 1 calc R
C23 C 0.4400(3) 0.9974(2) 0.5879(6) 0.122(3) Uani 1 1 d .
H23A H 0.4611 0.9994 0.6631 0.183 Uiso 1 1 calc R
H23B H 0.4178 1.0248 0.5871 0.183 Uiso 1 1 calc R
H23C H 0.4600 0.9978 0.5105 0.183 Uiso 1 1 calc R
C24 C 0.37745(19) 0.6325(2) 0.2477(5) 0.0797(15) Uani 1 1 d .
H24 H 0.3433 0.6373 0.2487 0.096 Uiso 1 1 calc R
C25 C 0.3944(2) 0.5869(2) 0.2466(5) 0.0800(15) Uani 1 1 d .
H25 H 0.3727 0.5605 0.2451 0.096 Uiso 1 1 calc R
C26 C 0.4428(2) 0.57999(18) 0.2475(4) 0.0744(13) Uani 1 1 d .
H26 H 0.4555 0.5484 0.2486 0.089 Uiso 1 1 calc R
C27 C 0.47422(18) 0.61899(17) 0.2468(4) 0.0655(12) Uani 1 1 d .
H27 H 0.5084 0.6144 0.2462 0.079 Uiso 1 1 calc R
C28 C 0.45467(16) 0.66421(16) 0.2470(3) 0.0561(11) Uani 1 1 d .
C29 C 0.48492(15) 0.70859(15) 0.2485(3) 0.0518(10) Uani 1 1 d .
C30 C 0.53512(15) 0.70737(15) 0.2493(3) 0.0522(10) Uani 1 1 d .
H30 H 0.5516 0.6775 0.2493 0.063 Uiso 1 1 calc R
C31 C 0.5617(2) 0.7500 0.2500 0.0488(13) Uani 1 2 d S
C32 C 0.6153(2) 0.7500 0.2500 0.0534(15) Uani 1 2 d S
C33 C 0.64196(17) 0.70795(17) 0.2591(4) 0.0633(12) Uani 1 1 d .
H33 H 0.6251 0.6784 0.2659 0.076 Uiso 1 1 calc R
C34 C 0.69181(17) 0.70744(18) 0.2585(4) 0.0700(13) Uani 1 1 d .
H34 H 0.7085 0.6778 0.2639 0.084 Uiso 1 1 calc R
C35 C 0.7183(2) 0.7500 0.2500 0.0640(17) Uani 1 2 d S
C36 C 0.79450(19) 0.7047(2) 0.2521(5) 0.0961(18) Uani 1 1 d .
H36A H 0.8294 0.7112 0.2535 0.144 Uiso 1 1 calc R
H36B H 0.7864 0.6861 0.1758 0.144 Uiso 1 1 calc R
H36C H 0.7855 0.6865 0.3285 0.144 Uiso 1 1 calc R

loop_
_atom_site_aniso_label
_atom_site_aniso_U_11
_atom_site_aniso_U_22
_atom_site_aniso_U_33
_atom_site_aniso_U_23
_atom_site_aniso_U_13
_atom_site_aniso_U_12
Cd1 0.0714(3) 0.0556(2) 0.0833(3) 0.00864(16) 0.00044(17) 0.00542(18)
Cd2 0.0463(3) 0.0789(4) 0.0774(3) 0.0044(2) 0.000 0.000
Cl1 0.1037(12) 0.0872(11) 0.1312(12) 0.0445(9) -0.0085(9) 0.0105(9)
Cl2 0.0861(9) 0.0731(8) 0.0910(9) -0.0010(7) 0.0119(7) 0.0056(7)
Cl3 0.0702(9) 0.1329(14) 0.0950(9) -0.0140(8) 0.0228(7) -0.0288(9)
N1 0.057(3) 0.073(3) 0.109(3) 0.015(2) -0.009(2) 0.006(2)
N2 0.060(2) 0.052(2) 0.0444(18) 0.0034(14) -0.0020(15) -0.0003(18)
N3 0.070(3) 0.052(2) 0.068(2) 0.0083(17) 0.0019(18) -0.001(2)
N4 0.116(4) 0.059(3) 0.113(4) 0.003(2) 0.011(3) 0.026(3)
N5 0.051(2) 0.078(3) 0.071(2) 0.0086(19) 0.0003(18) -0.008(2)
N6 0.048(3) 0.053(3) 0.050(3) 0.006(2) 0.000 0.000
N7 0.049(3) 0.090(4) 0.094(4) 0.001(3) 0.000 0.000
C1 0.082(4) 0.089(4) 0.144(5) 0.021(4) -0.015(4) 0.011(4)
C2 0.065(4) 0.103(5) 0.118(4) 0.011(4) -0.020(3) -0.004(4)
C3 0.059(3) 0.094(4) 0.106(4) -0.001(3) -0.003(3) -0.011(3)
C4 0.066(3) 0.077(4) 0.090(4) -0.007(3) 0.000(3) -0.008(3)
C5 0.061(3) 0.067(3) 0.052(2) 0.002(2) -0.005(2) -0.004(2)
C6 0.056(3) 0.058(3) 0.044(2) 0.0039(19) -0.0013(18) -0.005(2)
C7 0.062(3) 0.056(3) 0.046(2) 0.0020(18) -0.0007(19) -0.014(2)
C8 0.062(3) 0.054(3) 0.040(2) 0.0015(17) 0.0018(18) -0.006(2)
C9 0.056(3) 0.058(3) 0.053(2) 0.001(2) 0.0035(19) -0.002(2)
C10 0.059(3) 0.049(2) 0.042(2) 0.0001(17) 0.0004(18) -0.003(2)
C11 0.067(3) 0.048(2) 0.049(2) 0.0023(18) 0.0021(19) -0.005(2)
C12 0.068(3) 0.055(3) 0.084(3) -0.005(2) 0.000(2) -0.006(2)
C13 0.072(3) 0.067(4) 0.113(4) -0.002(3) 0.003(3) -0.016(3)
C14 0.088(4) 0.066(3) 0.088(4) -0.002(3) 0.007(3) -0.029(3)
C15 0.097(4) 0.048(3) 0.076(3) 0.003(2) 0.004(3) -0.001(3)
C16 0.064(3) 0.049(2) 0.051(2) -0.0010(18) 0.0011(19) -0.003(2)
C17 0.074(3) 0.062(3) 0.077(3) -0.001(2) 0.000(2) -0.002(3)
C18 0.072(3) 0.063(3) 0.099(4) -0.004(3) 0.003(3) 0.013(3)
C19 0.096(4) 0.069(3) 0.062(3) 0.000(2) 0.002(3) 0.015(3)
C20 0.096(4) 0.050(3) 0.075(3) 0.001(2) 0.007(3) -0.009(3)
C21 0.071(3) 0.053(3) 0.072(3) 0.003(2) 0.001(2) -0.006(2)
C22 0.135(8) 0.084(5) 0.214(8) -0.012(5) 0.009(6) 0.031(5)
C23 0.164(7) 0.064(4) 0.137(5) 0.011(3) 0.036(5) 0.023(4)
C24 0.060(3) 0.082(4) 0.096(4) 0.014(3) 0.001(3) -0.017(3)
C25 0.079(4) 0.071(4) 0.089(4) 0.008(3) 0.000(3) -0.020(3)
C26 0.085(4) 0.057(3) 0.081(3) 0.002(2) 0.007(3) -0.010(3)
C27 0.063(3) 0.064(3) 0.069(3) 0.002(2) 0.002(2) -0.001(2)
C28 0.056(3) 0.061(3) 0.051(2) 0.008(2) 0.001(2) -0.005(2)
C29 0.047(2) 0.064(3) 0.044(2) 0.0051(19) -0.0008(18) -0.001(2)
C30 0.052(2) 0.056(3) 0.048(2) 0.0021(18) -0.0013(18) 0.000(2)
C31 0.051(3) 0.060(4) 0.035(3) 0.004(2) 0.000 0.000
C32 0.050(3) 0.061(4) 0.049(3) -0.001(3) 0.000 0.000
C33 0.054(3) 0.065(3) 0.071(3) 0.002(2) 0.002(2) -0.002(2)
C34 0.056(3) 0.073(3) 0.081(3) -0.006(2) 0.003(2) 0.008(3)
C35 0.051(3) 0.088(5) 0.054(3) -0.006(3) 0.000 0.000
C36 0.052(3) 0.118(5) 0.118(4) -0.007(3) 0.003(3) 0.008(3)

loop_
_atom_type_symbol
_atom_type_description
_atom_type_scat_dispersion_real
_atom_type_scat_dispersion_imag
_atom_type_scat_source
C C 0.0033 0.0016 'International Tables Vol C Tables 4.2.6.8 and 6.1.1.4'
H H 0.0000 0.0000 'International Tables Vol C Tables 4.2.6.8 and 6.1.1.4'
N N 0.0061 0.0033 'International Tables Vol C Tables 4.2.6.8 and 6.1.1.4'
Cl Cl 0.1484 0.1585 'International Tables Vol C Tables 4.2.6.8 and 6.1.1.4'
Cd Cd -0.8075 1.2024 'International Tables Vol C Tables 4.2.6.8 and 6.1.1.4'

loop_
_geom_angle_atom_site_label_1
_geom_angle_atom_site_label_2
_geom_angle_atom_site_label_3
_geom_angle
_geom_angle_site_symmetry_1
_geom_angle_site_symmetry_3
N2 Cd1 N3 69.64(13) . .
N2 Cd1 N1 69.14(13) . .
N3 Cd1 N1 138.16(13) . .
N2 Cd1 Cl1 134.74(8) . .
N3 Cd1 Cl1 100.96(9) . .
N1 Cd1 Cl1 102.73(11) . .
N2 Cd1 Cl2 111.05(8) . .
N3 Cd1 Cl2 103.56(9) . .
N1 Cd1 Cl2 97.48(11) . .
Cl1 Cd1 Cl2 114.16(5) . .
N6 Cd2 N5 70.23(9) . 3_565
N6 Cd2 N5 70.23(9) . .
N5 Cd2 N5 140.45(18) 3_565 .
N6 Cd2 Cl3 120.06(4) . 3_565
N5 Cd2 Cl3 97.45(10) 3_565 3_565
N5 Cd2 Cl3 102.08(10) . 3_565
N6 Cd2 Cl3 120.06(4) . .
N5 Cd2 Cl3 102.08(10) 3_565 .
N5 Cd2 Cl3 97.45(10) . .
Cl3 Cd2 Cl3 119.87(8) 3_565 .
C5 N1 C1 118.8(5) . .
C5 N1 Cd1 118.1(3) . .
C1 N1 Cd1 122.3(4) . .
C10 N2 C6 119.4(4) . .
C10 N2 Cd1 120.3(3) . .
C6 N2 Cd1 120.3(3) . .
C11 N3 C15 118.8(4) . .
C11 N3 Cd1 118.0(3) . .
C15 N3 Cd1 123.3(3) . .
C19 N4 C22 121.0(6) . .
C19 N4 C23 122.9(6) . .
C22 N4 C23 115.9(5) . .
C28 N5 C24 117.8(4) . .
C28 N5 Cd2 118.3(3) . .
C24 N5 Cd2 123.9(3) . .
C29 N6 C29 120.6(5) 3_565 .
C29 N6 Cd2 119.7(3) 3_565 .
C29 N6 Cd2 119.7(3) . .
C35 N7 C36 120.1(3) . 3_565
C35 N7 C36 120.1(3) . .
C36 N7 C36 119.8(6) 3_565 .
N1 C1 C2 123.4(6) . .
N1 C1 H1 118.3 . .
C2 C1 H1 118.3 . .
C3 C2 C1 117.8(6) . .
C3 C2 H2 121.1 . .
C1 C2 H2 121.1 . .
C2 C3 C4 119.8(6) . .
C2 C3 H3 120.1 . .
C4 C3 H3 120.1 . .
C5 C4 C3 119.4(5) . .
C5 C4 H4 120.3 . .
C3 C4 H4 120.3 . .
N1 C5 C4 120.8(5) . .
N1 C5 C6 115.8(4) . .
C4 C5 C6 123.4(5) . .
N2 C6 C7 121.2(4) . .
N2 C6 C5 115.8(4) . .
C7 C6 C5 123.0(4) . .
C6 C7 C8 120.9(4) . .
C6 C7 H7 119.6 . .
C8 C7 H7 119.6 . .
C7 C8 C9 115.7(4) . .
C7 C8 C16 122.0(4) . .
C9 C8 C16 122.4(4) . .
C10 C9 C8 121.1(4) . .
C10 C9 H9 119.5 . .
C8 C9 H9 119.5 . .
N2 C10 C9 121.9(4) . .
N2 C10 C11 115.3(4) . .
C9 C10 C11 122.8(4) . .
N3 C11 C12 121.0(4) . .
N3 C11 C10 116.6(4) . .
C12 C11 C10 122.3(4) . .
C13 C12 C11 119.2(5) . .
C13 C12 H12 120.4 . .
C11 C12 H12 120.4 . .
C12 C13 C14 120.0(5) . .
C12 C13 H13 120.0 . .
C14 C13 H13 120.0 . .
C15 C14 C13 117.7(5) . .
C15 C14 H14 121.1 . .
C13 C14 H14 121.1 . .
N3 C15 C14 123.2(5) . .
N3 C15 H15 118.4 . .
C14 C15 H15 118.4 . .
C21 C16 C17 115.0(4) . .
C21 C16 C8 123.3(4) . .
C17 C16 C8 121.7(4) . .
C18 C17 C16 123.5(5) . .
C18 C17 H17 118.3 . .
C16 C17 H17 118.3 . .
C17 C18 C19 121.4(5) . .
C17 C18 H18 119.3 . .
C19 C18 H18 119.3 . .
N4 C19 C20 121.6(6) . .
N4 C19 C18 122.5(6) . .
C20 C19 C18 115.9(5) . .
C21 C20 C19 122.3(5) . .
C21 C20 H20 118.9 . .
C19 C20 H20 118.8 . .
C20 C21 C16 122.0(5) . .
C20 C21 H21 119.0 . .
C16 C21 H21 119.0 . .
N4 C22 H22A 109.5 . .
N4 C22 H22B 109.5 . .
H22A C22 H22B 109.5 . .
N4 C22 H22C 109.5 . .
H22A C22 H22C 109.5 . .
H22B C22 H22C 109.5 . .
N4 C23 H23A 109.5 . .
N4 C23 H23B 109.5 . .
H23A C23 H23B 109.5 . .
N4 C23 H23C 109.5 . .
H23A C23 H23C 109.5 . .
H23B C23 H23C 109.5 . .
N5 C24 C25 123.5(5) . .
N5 C24 H24 118.2 . .
C25 C24 H24 118.2 . .
C26 C25 C24 118.3(5) . .
C26 C25 H25 120.8 . .
C24 C25 H25 120.8 . .
C25 C26 C27 120.3(5) . .
C25 C26 H26 119.9 . .
C27 C26 H26 119.9 . .
C28 C27 C26 118.4(5) . .
C28 C27 H27 120.8 . .
C26 C27 H27 120.8 . .
N5 C28 C27 121.7(4) . .
N5 C28 C29 115.4(4) . .
C27 C28 C29 123.0(4) . .
N6 C29 C30 121.1(4) . .
N6 C29 C28 116.4(4) . .
C30 C29 C28 122.5(4) . .
C29 C30 C31 120.2(4) . .
C29 C30 H30 119.9 . .
C31 C30 H30 119.9 . .
C30 C31 C30 116.8(5) . 3_565
C30 C31 C32 121.6(3) . .
C30 C31 C32 121.6(3) 3_565 .
C33 C32 C33 116.0(6) 3_565 .
C33 C32 C31 122.0(3) 3_565 .
C33 C32 C31 122.0(3) . .
C34 C33 C32 122.6(5) . .
C34 C33 H33 118.7 . .
C32 C33 H33 118.7 . .
C33 C34 C35 120.9(5) . .
C33 C34 H34 119.5 . .
C35 C34 H34 119.5 . .
N7 C35 C34 121.5(3) . .
N7 C35 C34 121.5(3) . 3_565
C34 C35 C34 117.0(6) . 3_565
N7 C36 H36A 109.5 . .
N7 C36 H36B 109.5 . .
H36A C36 H36B 109.5 . .
N7 C36 H36C 109.5 . .
H36A C36 H36C 109.5 . .
H36B C36 H36C 109.5 . .

loop_
_geom_bond_atom_site_label_1
_geom_bond_atom_site_label_2
_geom_bond_distance
_geom_bond_site_symmetry_2
Cd1 N2 2.302(3) .
Cd1 N3 2.353(4) .
Cd1 N1 2.371(4) .
Cd1 Cl1 2.4202(14) .
Cd1 Cl2 2.4548(13) .
Cd2 N6 2.296(5) .
Cd2 N5 2.335(4) 3_565
Cd2 N5 2.335(4) .
Cd2 Cl3 2.4154(13) 3_565
Cd2 Cl3 2.4154(13) .
N1 C5 1.327(6) .
N1 C1 1.341(7) .
N2 C10 1.338(5) .
N2 C6 1.338(5) .
N3 C11 1.333(5) .
N3 C15 1.350(6) .
N4 C19 1.368(7) .
N4 C22 1.425(9) .
N4 C23 1.433(8) .
N5 C28 1.346(5) .
N5 C24 1.348(6) .
N6 C29 1.332(5) 3_565
N6 C29 1.332(5) .
N7 C35 1.366(8) .
N7 C36 1.464(6) 3_565
N7 C36 1.464(6) .
C1 C2 1.372(8) .
C1 H1 0.9500 .
C2 C3 1.336(8) .
C2 H2 0.9500 .
C3 C4 1.401(7) .
C3 H3 0.9500 .
C4 C5 1.367(7) .
C4 H4 0.9500 .
C5 C6 1.490(6) .
C6 C7 1.387(6) .
C7 C8 1.391(6) .
C7 H7 0.9500 .
C8 C9 1.407(6) .
C8 C16 1.469(6) .
C9 C10 1.361(6) .
C9 H9 0.9500 .
C10 C11 1.489(6) .
C11 C12 1.390(6) .
C12 C13 1.372(7) .
C12 H12 0.9500 .
C13 C14 1.377(8) .
C13 H13 0.9500 .
C14 C15 1.366(7) .
C14 H14 0.9500 .
C15 H15 0.9500 .
C16 C21 1.398(6) .
C16 C17 1.407(7) .
C17 C18 1.354(7) .
C17 H17 0.9500 .
C18 C19 1.404(8) .
C18 H18 0.9500 .
C19 C20 1.397(8) .
C20 C21 1.375(6) .
C20 H20 0.9500 .
C21 H21 0.9500 .
C22 H22A 0.9800 .
C22 H22B 0.9800 .
C22 H22C 0.9800 .
C23 H23A 0.9800 .
C23 H23B 0.9800 .
C23 H23C 0.9800 .
C24 C25 1.359(8) .
C24 H24 0.9500 .
C25 C26 1.349(8) .
C25 H25 0.9500 .
C26 C27 1.392(7) .
C26 H26 0.9500 .
C27 C28 1.374(6) .
C27 H27 0.9500 .
C28 C29 1.495(6) .
C29 C30 1.385(6) .
C30 C31 1.399(5) .
C30 H30 0.9500 .
C31 C30 1.399(5) 3_565
C31 C32 1.477(8) .
C32 C33 1.390(5) 3_565
C32 C33 1.390(5) .
C33 C34 1.375(6) .
C33 H33 0.9500 .
C34 C35 1.399(6) .
C34 H34 0.9500 .
C35 C34 1.399(6) 3_565
C36 H36A 0.9800 .
C36 H36B 0.9800 .
C36 H36C 0.9800 .

loop_
_geom_torsion_atom_site_label_1
_geom_torsion_atom_site_label_2
_geom_torsion_atom_site_label_3
_geom_torsion_atom_site_label_4
_geom_torsion
_geom_torsion_site_symmetry_1
_geom_torsion_site_symmetry_4
N2 Cd1 N1 C5 -8.6(3) . .
N3 Cd1 N1 C5 -18.9(4) . .
Cl1 Cd1 N1 C5 -141.9(3) . .
Cl2 Cd1 N1 C5 101.1(3) . .
N2 Cd1 N1 C1 -178.2(5) . .
N3 Cd1 N1 C1 171.4(4) . .
Cl1 Cd1 N1 C1 48.4(4) . .
Cl2 Cd1 N1 C1 -68.5(4) . .
N3 Cd1 N2 C10 -3.5(2) . .
N1 Cd1 N2 C10 -176.2(3) . .
Cl1 Cd1 N2 C10 -88.8(3) . .
Cl2 Cd1 N2 C10 93.7(3) . .
N3 Cd1 N2 C6 179.0(3) . .
N1 Cd1 N2 C6 6.4(3) . .
Cl1 Cd1 N2 C6 93.8(3) . .
Cl2 Cd1 N2 C6 -83.8(3) . .
N2 Cd1 N3 C11 3.7(3) . .
N1 Cd1 N3 C11 14.0(4) . .
Cl1 Cd1 N3 C11 137.5(3) . .
Cl2 Cd1 N3 C11 -104.1(3) . .
N2 Cd1 N3 C15 -177.9(3) . .
N1 Cd1 N3 C15 -167.6(3) . .
Cl1 Cd1 N3 C15 -44.0(3) . .
Cl2 Cd1 N3 C15 74.4(3) . .
N6 Cd2 N5 C28 -0.1(3) . .
N5 Cd2 N5 C28 -0.1(3) 3_565 .
Cl3 Cd2 N5 C28 117.8(3) 3_565 .
Cl3 Cd2 N5 C28 -119.5(3) . .
N6 Cd2 N5 C24 179.2(4) . .
N5 Cd2 N5 C24 179.2(4) 3_565 .
Cl3 Cd2 N5 C24 -62.9(3) 3_565 .
Cl3 Cd2 N5 C24 59.9(3) . .
N5 Cd2 N6 C29 0.11(19) 3_565 3_565
N5 Cd2 N6 C29 -179.89(19) . 3_565
Cl3 Cd2 N6 C29 87.30(18) 3_565 3_565
Cl3 Cd2 N6 C29 -92.70(18) . 3_565
N5 Cd2 N6 C29 -179.89(19) 3_565 .
N5 Cd2 N6 C29 0.11(19) . .
Cl3 Cd2 N6 C29 -92.70(18) 3_565 .
Cl3 Cd2 N6 C29 87.30(18) . .
C5 N1 C1 C2 0.0(9) . .
Cd1 N1 C1 C2 169.5(5) . .
N1 C1 C2 C3 -1.0(10) . .
C1 C2 C3 C4 0.9(9) . .
C2 C3 C4 C5 0.2(8) . .
C1 N1 C5 C4 1.2(7) . .
Cd1 N1 C5 C4 -168.9(3) . .
C1 N1 C5 C6 179.8(4) . .
Cd1 N1 C5 C6 9.8(5) . .
C3 C4 C5 N1 -1.2(7) . .
C3 C4 C5 C6 -179.8(4) . .
C10 N2 C6 C7 0.3(5) . .
Cd1 N2 C6 C7 177.8(2) . .
C10 N2 C6 C5 178.6(3) . .
Cd1 N2 C6 C5 -3.9(4) . .
N1 C5 C6 N2 -4.1(5) . .
C4 C5 C6 N2 174.5(4) . .
N1 C5 C6 C7 174.2(4) . .
C4 C5 C6 C7 -7.2(6) . .
N2 C6 C7 C8 0.1(5) . .
C5 C6 C7 C8 -178.1(3) . .
C6 C7 C8 C9 -0.5(5) . .
C6 C7 C8 C16 178.9(3) . .
C7 C8 C9 C10 0.5(5) . .
C16 C8 C9 C10 -178.8(3) . .
C6 N2 C10 C9 -0.2(5) . .
Cd1 N2 C10 C9 -177.7(2) . .
C6 N2 C10 C11 -179.5(3) . .
Cd1 N2 C10 C11 3.0(4) . .
C8 C9 C10 N2 -0.2(5) . .
C8 C9 C10 C11 179.0(3) . .
C15 N3 C11 C12 -2.2(6) . .
Cd1 N3 C11 C12 176.4(3) . .
C15 N3 C11 C10 177.9(3) . .
Cd1 N3 C11 C10 -3.5(4) . .
N2 C10 C11 N3 0.5(5) . .
C9 C10 C11 N3 -178.8(3) . .
N2 C10 C11 C12 -179.4(4) . .
C9 C10 C11 C12 1.3(6) . .
N3 C11 C12 C13 2.2(6) . .
C10 C11 C12 C13 -177.9(4) . .
C11 C12 C13 C14 -0.5(7) . .
C12 C13 C14 C15 -1.3(7) . .
C11 N3 C15 C14 0.3(6) . .
Cd1 N3 C15 C14 -178.1(3) . .
C13 C14 C15 N3 1.4(7) . .
C7 C8 C16 C21 -1.9(5) . .
C9 C8 C16 C21 177.4(4) . .
C7 C8 C16 C17 179.1(4) . .
C9 C8 C16 C17 -1.6(5) . .
C21 C16 C17 C18 0.6(6) . .
C8 C16 C17 C18 179.7(4) . .
C16 C17 C18 C19 -0.5(7) . .
C22 N4 C19 C20 -179.2(6) . .
C23 N4 C19 C20 6.0(7) . .
C22 N4 C19 C18 1.0(8) . .
C23 N4 C19 C18 -173.8(5) . .
C17 C18 C19 N4 180.0(4) . .
C17 C18 C19 C20 0.2(7) . .
N4 C19 C20 C21 -179.8(4) . .
C18 C19 C20 C21 0.0(7) . .
C19 C20 C21 C16 0.1(7) . .
C17 C16 C21 C20 -0.4(6) . .
C8 C16 C21 C20 -179.5(4) . .
C28 N5 C24 C25 -0.5(7) . .
Cd2 N5 C24 C25 -179.8(3) . .
N5 C24 C25 C26 1.2(7) . .
C24 C25 C26 C27 -1.4(7) . .
C25 C26 C27 C28 0.9(7) . .
C24 N5 C28 C27 0.0(6) . .
Cd2 N5 C28 C27 179.4(3) . .
C24 N5 C28 C29 -179.2(3) . .
Cd2 N5 C28 C29 0.1(4) . .
C26 C27 C28 N5 -0.2(6) . .
C26 C27 C28 C29 179.0(4) . .
C29 N6 C29 C30 0.4(2) 3_565 .
Cd2 N6 C29 C30 -179.6(2) . .
C29 N6 C29 C28 179.9(3) 3_565 .
Cd2 N6 C29 C28 -0.1(3) . .
N5 C28 C29 N6 0.0(5) . .
C27 C28 C29 N6 -179.2(3) . .
N5 C28 C29 C30 179.5(3) . .
C27 C28 C29 C30 0.2(6) . .
N6 C29 C30 C31 -0.9(5) . .
C28 C29 C30 C31 179.7(3) . .
C29 C30 C31 C30 0.4(2) . 3_565
C29 C30 C31 C32 -179.6(2) . .
C30 C31 C32 C33 175.0(2) . 3_565
C30 C31 C32 C33 -5.0(2) 3_565 3_565
C30 C31 C32 C33 -5.0(2) . .
C30 C31 C32 C33 175.0(2) 3_565 .
C33 C32 C33 C34 -0.4(3) 3_565 .
C31 C32 C33 C34 179.6(3) . .
C32 C33 C34 C35 0.7(6) . .
C36 N7 C35 C34 -176.8(3) 3_565 .
C36 N7 C35 C34 3.2(3) . .
C36 N7 C35 C34 3.2(3) 3_565 3_565
C36 N7 C35 C34 -176.8(3) . 3_565
C33 C34 C35 N7 179.6(3) . .
C33 C34 C35 C34 -0.4(3) . 3_565

loop_
_platon_squeeze_void_nr
_platon_squeeze_void_average_x
_platon_squeeze_void_average_y
_platon_squeeze_void_average_z
_platon_squeeze_void_volume
_platon_squeeze_void_count_electrons
_platon_squeeze_void_content
1 0.250 0.500 0.958 508 73 ' '
2 0.250 1.000 0.542 508 73 ' '
3 0.750 0.500 0.038 508 73 ' '
4 0.750 1.000 0.453 508 73 ' '
